data_7032926
loop_
_publ_author_name
'Feng, Xun'
'Feng, Yu-Quan'
'Chen, Jun Jing'
'Ng, Seik-Weng'
'Wang, Li-Ya'
'Guo, Jin-Zhong'

_publ_section_title
;
 Reticular three-dimensional 3d-4f frameworks constructed through
 substituted imidazole-dicarboxylate: syntheses, luminescence and magnetic
 properties study.
;
_journal_issue 2
_journal_name_full 'Dalton transactions (Cambridge, England : 2003)'
_journal_page_first 804
_journal_page_last 816
_journal_paper_doi 10.1039/c4dt02047b
_journal_volume 44
_journal_year 2015
_chemical_formula_moiety 'Nd Zn (H2 O) (C6 H3 N2 O4) (C6 H4 N2 O4), 2H2 O'
_chemical_formula_sum 'C12 H13 N4 Nd O11 Zn'
_chemical_formula_weight 598.87
_chemical_name_systematic
; 
 ? 
;
_space_group_IT_number 14
_symmetry_cell_setting monoclinic
_symmetry_space_group_name_Hall '-P 2ybc'
_symmetry_space_group_name_H-M 'P 1 21/c 1'
_atom_sites_solution_hydrogens geom
_atom_sites_solution_primary direct
_atom_sites_solution_secondary difmap
_audit_creation_method SHELXL-97
_cell_angle_alpha 90.00
_cell_angle_beta 115.424(1)
_cell_angle_gamma 90.00
_cell_formula_units_Z 4
_cell_length_a 12.9828(10)
_cell_length_b 11.5064(9)
_cell_length_c 13.0127(10)
_cell_measurement_reflns_used 3368
_cell_measurement_temperature 293(2)
_cell_measurement_theta_max 28.2849
_cell_measurement_theta_min 2.4772
_cell_volume 1755.6(2)
_computing_cell_refinement 'SAINT (Bruker, 2011)'
_computing_data_collection 'APEX2 (Bruker, 2011)'
_computing_data_reduction SAINT
_computing_molecular_graphics 'X-Seed (Barbour, 2001)'
_computing_publication_material 'publCIF (Westrip, 2010)'
_computing_structure_refinement 'SHELXL-97 (Sheldrick, 2008)'
_computing_structure_solution 'SHELXS-97 (Sheldrick, 2008)'
_diffrn_ambient_temperature 293(2)
_diffrn_measured_fraction_theta_full 0.944
_diffrn_measured_fraction_theta_max 0.944
_diffrn_measurement_device_type 'Bruker SMART APEX diffractometer'
_diffrn_measurement_method '\w scans'
_diffrn_radiation_monochromator graphite
_diffrn_radiation_source 'fine-focus sealed tube'
_diffrn_radiation_type MoK\a
_diffrn_radiation_wavelength 0.71073
_diffrn_reflns_av_R_equivalents 0.0297
_diffrn_reflns_av_sigmaI/netI 0.0438
_diffrn_reflns_limit_h_max 15
_diffrn_reflns_limit_h_min -15
_diffrn_reflns_limit_k_max 13
_diffrn_reflns_limit_k_min -13
_diffrn_reflns_limit_l_max 14
_diffrn_reflns_limit_l_min -15
_diffrn_reflns_number 6144
_diffrn_reflns_theta_full 24.99
_diffrn_reflns_theta_max 24.99
_diffrn_reflns_theta_min 1.74
_diffrn_standards_decay_% 0
_diffrn_standards_interval_count 0
_diffrn_standards_interval_time 0
_diffrn_standards_number 0
_exptl_absorpt_coefficient_mu 4.361
_exptl_absorpt_correction_T_max 1
_exptl_absorpt_correction_T_min 0.36659
_exptl_absorpt_correction_type multi-scan
_exptl_absorpt_process_details 'SADABS (Sheldrick, 1996)'
_exptl_crystal_colour pink
_exptl_crystal_density_diffrn 2.266
_exptl_crystal_density_method 'not measured'
_exptl_crystal_description prism
_exptl_crystal_F_000 1164
_exptl_crystal_size_max 0.32
_exptl_crystal_size_mid 0.21
_exptl_crystal_size_min 0.18
_refine_diff_density_max 3.936
_refine_diff_density_min -2.292
_refine_diff_density_rms 0.211
_refine_ls_extinction_method none
_refine_ls_goodness_of_fit_ref 1.097
_refine_ls_hydrogen_treatment constr
_refine_ls_matrix_type full
_refine_ls_number_parameters 264
_refine_ls_number_reflns 2926
_refine_ls_number_restraints 0
_refine_ls_restrained_S_all 1.097
_refine_ls_R_factor_all 0.0578
_refine_ls_R_factor_gt 0.0526
_refine_ls_shift/su_max 0.001
_refine_ls_shift/su_mean 0.001
_refine_ls_structure_factor_coef Fsqd
_refine_ls_weighting_details 'calc w=1/[\s^2^(Fo^2^)+(0.0820P)^2^+15.1644P] where P=(Fo^2^+2Fc^2^)/3'
_refine_ls_weighting_scheme calc
_refine_ls_wR_factor_gt 0.1412
_refine_ls_wR_factor_ref 0.1446
_reflns_number_gt 2619
_reflns_number_total 2926
_reflns_threshold_expression I>2\s(I)
_cod_data_source_file c4dt02047b3.cif
_cod_data_source_block nd
_cod_depositor_comments 'Adding full bibliography for 7032926--7032931.cif.'
_cod_original_sg_symbol_H-M 'P 21/c'
_cod_database_code 7032926

loop_
_symmetry_equiv_pos_as_xyz
'x, y, z'
'-x, y+1/2, -z+1/2'
'-x, -y, -z'
'x, -y-1/2, z-1/2'

loop_
_atom_site_label
_atom_site_type_symbol
_atom_site_fract_x
_atom_site_fract_y
_atom_site_fract_z
_atom_site_U_iso_or_equiv
_atom_site_adp_type
_atom_site_occupancy
_atom_site_symmetry_multiplicity
_atom_site_calc_flag
_atom_site_refinement_flags
Nd1 Nd 0.37129(4) 0.29557(4) 0.16382(4) 0.0190(2) Uani 1 1 d .
Zn1 Zn 0.05526(10) 0.54572(9) 0.33276(10) 0.0291(3) Uani 1 1 d .
O1 O 0.2166(6) 0.1832(6) 0.1169(7) 0.0372(18) Uani 1 1 d .
O2 O 0.0870(6) 0.0588(6) 0.1170(6) 0.0330(16) Uani 1 1 d .
O3 O 0.2521(7) 0.4267(6) 0.1757(7) 0.0419(19) Uani 1 1 d .
O4 O 0.1784(6) 0.5425(5) 0.2626(6) 0.0314(16) Uani 1 1 d .
O5 O 0.4554(7) 0.1147(7) 0.2327(6) 0.0438(19) Uani 1 1 d .
O6 O 0.4821(7) -0.0763(7) 0.2713(7) 0.0448(19) Uani 1 1 d .
O7 O 0.4144(8) 0.2962(6) 0.3547(7) 0.048(2) Uani 1 1 d .
O8 O 0.3953(8) 0.2944(6) 0.5159(7) 0.045(2) Uani 1 1 d .
O1w O 0.1719(7) 0.5704(6) 0.4918(6) 0.0402(18) Uani 1 1 d .
H11 H 0.1488 0.5413 0.5373 0.060 Uiso 1 1 d R
H12 H 0.2333 0.5382 0.5007 0.060 Uiso 1 1 d R
O2w O 0.3873(7) 0.5425(7) 0.5156(7) 0.051(2) Uani 1 1 d .
H21 H 0.4330 0.5538 0.5838 0.076 Uiso 1 1 d R
H22 H 0.3954 0.4746 0.4966 0.076 Uiso 1 1 d R
O3w O 0.3569(9) -0.2983(8) 0.3283(9) 0.067(3) Uani 1 1 d .
H31 H 0.2971 -0.3377 0.3096 0.100 Uiso 1 1 d R
H32 H 0.4109 -0.3288 0.3842 0.100 Uiso 1 1 d R
N1 N 0.0476(7) 0.3790(7) 0.2890(7) 0.0312(19) Uani 1 1 d .
N2 N 0.0161(8) 0.1957(7) 0.2381(8) 0.037(2) Uani 1 1 d .
N3 N 0.3252(8) 0.0724(7) 0.4905(7) 0.033(2) Uani 1 1 d .
N4 N 0.3507(8) -0.0681(8) 0.3894(7) 0.038(2) Uani 1 1 d .
H4 H 0.3518 -0.1385 0.3636 0.045 Uiso 1 1 calc R
C1 C 0.1362(8) 0.1570(8) 0.1413(8) 0.027(2) Uani 1 1 d .
C2 C 0.0932(9) 0.2383(8) 0.2020(8) 0.028(2) Uani 1 1 d .
C3 C 0.1117(8) 0.3526(8) 0.2320(8) 0.028(2) Uani 1 1 d .
C4 C 0.1879(9) 0.4452(8) 0.2234(8) 0.029(2) Uani 1 1 d .
C5 C -0.0085(10) 0.2846(8) 0.2894(10) 0.036(3) Uani 1 1 d .
C6 C -0.0811(13) 0.2772(11) 0.3523(13) 0.059(4) Uani 1 1 d .
H6A H -0.0645 0.3416 0.4039 0.088 Uiso 1 1 calc R
H6B H -0.0655 0.2058 0.3945 0.088 Uiso 1 1 calc R
H6C H -0.1601 0.2794 0.2991 0.088 Uiso 1 1 calc R
C7 C 0.4433(9) 0.0247(9) 0.2789(9) 0.034(2) Uani 1 1 d .
C8 C 0.3855(9) 0.0304(9) 0.3565(9) 0.032(2) Uani 1 1 d .
C9 C 0.3694(8) 0.1170(8) 0.4193(8) 0.025(2) Uani 1 1 d .
C10 C 0.3936(10) 0.2425(9) 0.4271(8) 0.036(3) Uani 1 1 d .
C11 C 0.3142(10) -0.0393(9) 0.4681(10) 0.040(3) Uani 1 1 d .
C12 C 0.2642(13) -0.1295(11) 0.5191(12) 0.059(4) Uani 1 1 d .
H12A H 0.3220 -0.1554 0.5908 0.088 Uiso 1 1 calc R
H12B H 0.2367 -0.1945 0.4682 0.088 Uiso 1 1 calc R
H12C H 0.2023 -0.0957 0.5304 0.088 Uiso 1 1 calc R

loop_
_atom_site_aniso_label
_atom_site_aniso_U_11
_atom_site_aniso_U_22
_atom_site_aniso_U_33
_atom_site_aniso_U_23
_atom_site_aniso_U_13
_atom_site_aniso_U_12
Nd1 0.0273(3) 0.0207(3) 0.0141(3) -0.00341(17) 0.0140(3) -0.00729(19)
Zn1 0.0369(7) 0.0224(6) 0.0332(7) -0.0001(4) 0.0199(6) 0.0036(5)
O1 0.044(4) 0.028(4) 0.053(5) -0.012(3) 0.034(4) -0.011(3)
O2 0.038(4) 0.030(4) 0.040(4) -0.008(3) 0.026(4) -0.009(3)
O3 0.058(5) 0.032(4) 0.054(5) -0.004(3) 0.042(5) -0.005(4)
O4 0.035(4) 0.026(3) 0.041(4) -0.004(3) 0.023(4) 0.000(3)
O5 0.047(5) 0.058(5) 0.033(4) 0.012(4) 0.023(4) 0.014(4)
O6 0.052(5) 0.051(5) 0.038(4) -0.005(4) 0.025(4) 0.011(4)
O7 0.076(6) 0.049(5) 0.029(4) -0.011(3) 0.032(5) -0.022(4)
O8 0.083(6) 0.033(4) 0.036(4) -0.007(3) 0.040(5) -0.014(4)
O1w 0.048(5) 0.040(4) 0.038(4) 0.001(3) 0.023(4) -0.003(4)
O2w 0.051(5) 0.051(5) 0.042(5) 0.003(4) 0.012(4) 0.001(4)
O3w 0.069(7) 0.057(6) 0.067(7) -0.006(5) 0.022(6) -0.014(5)
N1 0.039(5) 0.025(4) 0.035(5) -0.004(4) 0.021(4) -0.003(4)
N2 0.044(6) 0.033(5) 0.043(6) -0.008(4) 0.026(5) -0.008(4)
N3 0.043(5) 0.029(4) 0.038(5) -0.003(4) 0.027(5) -0.005(4)
N4 0.053(6) 0.032(5) 0.032(5) -0.003(4) 0.021(5) 0.000(4)
C1 0.032(5) 0.028(5) 0.026(5) -0.005(4) 0.018(5) -0.002(4)
C2 0.035(6) 0.024(5) 0.033(6) -0.007(4) 0.023(5) -0.005(4)
C3 0.031(5) 0.028(5) 0.030(5) -0.001(4) 0.018(5) 0.001(4)
C4 0.035(6) 0.028(5) 0.028(5) 0.001(4) 0.018(5) 0.005(4)
C5 0.041(6) 0.031(5) 0.047(7) -0.009(5) 0.028(6) -0.007(5)
C6 0.081(10) 0.046(7) 0.083(10) -0.026(7) 0.066(9) -0.020(7)
C7 0.038(6) 0.044(6) 0.022(5) -0.001(4) 0.014(5) 0.009(5)
C8 0.034(6) 0.037(6) 0.026(5) 0.002(4) 0.014(5) 0.006(4)
C9 0.026(5) 0.032(5) 0.018(5) -0.005(4) 0.009(4) -0.002(4)
C10 0.058(7) 0.037(6) 0.029(6) 0.001(5) 0.033(6) -0.008(5)
C11 0.050(7) 0.038(6) 0.038(6) 0.001(5) 0.026(6) -0.001(5)
C12 0.089(10) 0.046(7) 0.058(8) -0.010(6) 0.047(8) -0.017(7)

loop_
_atom_type_symbol
_atom_type_description
_atom_type_scat_dispersion_real
_atom_type_scat_dispersion_imag
_atom_type_scat_source
C C 0.0033 0.0016 'International Tables Vol C Tables 4.2.6.8 and 6.1.1.4'
H H 0.0000 0.0000 'International Tables Vol C Tables 4.2.6.8 and 6.1.1.4'
N N 0.0061 0.0033 'International Tables Vol C Tables 4.2.6.8 and 6.1.1.4'
O O 0.0106 0.0060 'International Tables Vol C Tables 4.2.6.8 and 6.1.1.4'
Zn Zn 0.2839 1.4301 'International Tables Vol C Tables 4.2.6.8 and 6.1.1.4'
Nd Nd -0.1943 3.0179 'International Tables Vol C Tables 4.2.6.8 and 6.1.1.4'

loop_
_geom_angle_atom_site_label_1
_geom_angle_atom_site_label_2
_geom_angle_atom_site_label_3
_geom_angle
_geom_angle_site_symmetry_1
_geom_angle_site_symmetry_3
O3 Nd1 O1 80.9(3) . .
O3 Nd1 O6 91.8(3) . 2_655
O1 Nd1 O6 171.2(3) . 2_655
O3 Nd1 O7 77.1(3) . .
O1 Nd1 O7 94.0(3) . .
O6 Nd1 O7 79.6(3) 2_655 .
O3 Nd1 O8 135.1(3) . 4_565
O1 Nd1 O8 86.6(3) . 4_565
O6 Nd1 O8 102.1(3) 2_655 4_565
O7 Nd1 O8 147.1(3) . 4_565
O3 Nd1 O5 143.5(2) . .
O1 Nd1 O5 78.9(3) . .
O6 Nd1 O5 104.9(3) 2_655 .
O7 Nd1 O5 74.5(3) . .
O8 Nd1 O5 73.4(2) 4_565 .
O3 Nd1 N3 75.6(3) . 4_565
O1 Nd1 N3 105.0(3) . 4_565
O6 Nd1 N3 77.5(3) 2_655 4_565
O7 Nd1 N3 143.5(3) . 4_565
O8 Nd1 N3 66.4(2) 4_565 4_565
O5 Nd1 N3 139.1(2) . 4_565
N2 Zn1 N1 138.4(4) 2 .
N2 Zn1 O1w 110.7(4) 2 .
N1 Zn1 O1w 110.9(3) . .
N2 Zn1 O4 95.8(3) 2 .
N1 Zn1 O4 79.5(3) . .
O1w Zn1 O4 94.1(3) . .
N2 Zn1 O2 78.2(3) 2 2
N1 Zn1 O2 101.8(3) . 2
O1w Zn1 O2 92.4(3) . 2
O4 Zn1 O2 172.4(3) . 2
C1 O1 Nd1 144.8(6) . .
C1 O2 Zn1 112.4(5) . 2_545
C4 O3 Nd1 141.6(7) . .
C4 O4 Zn1 114.0(6) . .
C7 O5 Nd1 142.4(7) . .
C7 O6 Nd1 148.5(8) . 2_645
C10 O7 Nd1 141.4(7) . .
C10 O8 Nd1 125.3(6) . 4_566
Zn1 O1w H11 109.4 . .
Zn1 O1w H12 109.4 . .
H11 O1w H12 109.5 . .
H21 O2w H22 109.5 . .
H31 O3w H32 110.5 . .
C5 N1 C3 106.7(8) . .
C5 N1 Zn1 139.3(7) . .
C3 N1 Zn1 113.7(6) . .
C5 N2 C2 105.4(8) . .
C5 N2 Zn1 137.3(7) . 2_545
C2 N2 Zn1 114.6(6) . 2_545
C11 N3 C9 104.6(8) . .
C11 N3 Nd1 137.4(7) . 4_566
C9 N3 Nd1 111.3(6) . 4_566
C11 N4 C8 108.0(9) . .
C11 N4 H4 126.0 . .
C8 N4 H4 126.0 . .
O1 C1 O2 122.5(8) . .
O1 C1 C2 122.0(8) . .
O2 C1 C2 115.5(8) . .
C3 C2 N2 108.2(8) . .
C3 C2 C1 134.6(8) . .
N2 C2 C1 117.2(8) . .
C2 C3 N1 107.2(8) . .
C2 C3 C4 135.1(8) . .
N1 C3 C4 117.5(8) . .
O3 C4 O4 123.6(9) . .
O3 C4 C3 121.4(8) . .
O4 C4 C3 115.0(8) . .
N1 C5 N2 112.4(8) . .
N1 C5 C6 122.2(9) . .
N2 C5 C6 125.0(9) . .
C5 C6 H6A 109.5 . .
C5 C6 H6B 109.5 . .
H6A C6 H6B 109.5 . .
C5 C6 H6C 109.5 . .
H6A C6 H6C 109.5 . .
H6B C6 H6C 109.5 . .
O5 C7 O6 125.6(9) . .
O5 C7 C8 119.7(9) . .
O6 C7 C8 114.6(9) . .
N4 C8 C9 105.3(8) . .
N4 C8 C7 120.5(9) . .
C9 C8 C7 133.5(10) . .
C8 C9 N3 110.3(8) . .
C8 C9 C10 132.5(8) . .
N3 C9 C10 117.1(7) . .
O7 C10 O8 121.3(9) . .
O7 C10 C9 122.8(8) . .
O8 C10 C9 115.8(7) . .
N3 C11 N4 111.8(9) . .
N3 C11 C12 126.8(9) . .
N4 C11 C12 121.4(10) . .
C11 C12 H12A 109.5 . .
C11 C12 H12B 109.5 . .
H12A C12 H12B 109.5 . .
C11 C12 H12C 109.5 . .
H12A C12 H12C 109.5 . .
H12B C12 H12C 109.5 . .

loop_
_geom_bond_atom_site_label_1
_geom_bond_atom_site_label_2
_geom_bond_distance
_geom_bond_site_symmetry_2
Nd1 O1 2.241(7) .
Nd1 O3 2.213(7) .
Nd1 O5 2.342(8) .
Nd1 O6 2.264(8) 2_655
Nd1 O7 2.300(7) .
Nd1 O8 2.322(7) 4_565
Nd1 N3 2.568(8) 4_565
Zn1 O2 2.213(6) 2
Zn1 O4 2.156(6) .
Zn1 O1w 1.992(8) .
Zn1 N1 1.992(8) .
Zn1 N2 1.988(8) 2
O1 C1 1.251(11) .
O2 C1 1.270(11) .
O2 Zn1 2.213(6) 2_545
O3 C4 1.254(11) .
O4 C4 1.258(11) .
O5 C7 1.241(13) .
O6 C7 1.288(12) .
O6 Nd1 2.264(8) 2_645
O7 C10 1.250(11) .
O8 C10 1.292(12) .
O8 Nd1 2.322(7) 4_566
O1w H11 0.8399 .
O1w H12 0.8400 .
O2w H21 0.8400 .
O2w H22 0.8400 .
O3w H31 0.8400 .
O3w H32 0.8400 .
N1 C5 1.309(12) .
N1 C3 1.365(11) .
N2 C5 1.333(12) .
N2 C2 1.366(12) .
N2 Zn1 1.988(8) 2_545
N3 C11 1.312(13) .
N3 C9 1.380(11) .
N3 Nd1 2.568(8) 4_566
N4 C11 1.342(13) .
N4 C8 1.355(13) .
N4 H4 0.8800 .
C1 C2 1.480(12) .
C2 C3 1.364(14) .
C3 C4 1.490(13) .
C5 C6 1.494(14) .
C6 H6A 0.9600 .
C6 H6B 0.9600 .
C6 H6C 0.9600 .
C7 C8 1.497(13) .
C8 C9 1.361(13) .
C9 C10 1.472(14) .
C11 C12 1.519(15) .
C12 H12A 0.9600 .
C12 H12B 0.9600 .
C12 H12C 0.9600 .

loop_
_geom_hbond_atom_site_label_D
_geom_hbond_atom_site_label_H
_geom_hbond_atom_site_label_A
_geom_hbond_distance_DH
_geom_hbond_distance_HA
_geom_hbond_distance_DA
_geom_hbond_angle_DHA
_geom_hbond_site_symmetry_A
O1w H11 O2 0.84 1.94 2.76(1) 166 4_566
O1w H12 O2w 0.84 1.92 2.70(1) 152 .
O2w H21 O6 0.84 2.26 3.04(1) 155 4_566
O2w H22 O8 0.84 2.09 2.86(1) 152 .
O3w H31 O4 0.84 1.96 2.78(1) 167 1_545
O3w H32 O8 0.84 2.32 2.98(2) 136 3_656
N4 H4 O3w 0.88 1.90 2.78(2) 172 .

loop_
_geom_torsion_atom_site_label_1
_geom_torsion_atom_site_label_2
_geom_torsion_atom_site_label_3
_geom_torsion_atom_site_label_4
_geom_torsion
_geom_torsion_site_symmetry_1
O3 Nd1 O1 C1 -44.2(12) .
O7 Nd1 O1 C1 32.0(12) .
O8 Nd1 O1 C1 179.0(12) 4_565
O5 Nd1 O1 C1 105.3(12) .
N3 Nd1 O1 C1 -116.6(12) 4_565
O1 Nd1 O3 C4 55.0(11) .
O6 Nd1 O3 C4 -120.2(11) 2_655
O7 Nd1 O3 C4 -41.3(11) .
O8 Nd1 O3 C4 130.7(11) 4_565
O5 Nd1 O3 C4 -1.9(14) .
N3 Nd1 O3 C4 163.1(12) 4_565
N2 Zn1 O4 C4 -135.7(7) 2
N1 Zn1 O4 C4 2.5(7) .
O1w Zn1 O4 C4 113.0(7) .
O3 Nd1 O5 C7 21.0(14) .
O1 Nd1 O5 C7 -36.5(12) .
O6 Nd1 O5 C7 135.4(12) 2_655
O7 Nd1 O5 C7 60.9(12) .
O8 Nd1 O5 C7 -126.2(12) 4_565
N3 Nd1 O5 C7 -136.6(11) 4_565
O3 Nd1 O7 C10 97.2(13) .
O1 Nd1 O7 C10 17.5(13) .
O6 Nd1 O7 C10 -168.6(13) 2_655
O8 Nd1 O7 C10 -72.4(15) 4_565
O5 Nd1 O7 C10 -59.8(13) .
N3 Nd1 O7 C10 139.6(12) 4_565
N2 Zn1 N1 C5 -90.9(13) 2
O1w Zn1 N1 C5 91.9(13) .
O4 Zn1 N1 C5 -177.7(13) .
O2 Zn1 N1 C5 -5.3(13) 2
N2 Zn1 N1 C3 81.7(8) 2
O1w Zn1 N1 C3 -95.6(7) .
O4 Zn1 N1 C3 -5.2(7) .
O2 Zn1 N1 C3 167.2(7) 2
Nd1 O1 C1 O2 -154.5(8) .
Nd1 O1 C1 C2 24.6(18) .
Zn1 O2 C1 O1 -177.9(8) 2_545
Zn1 O2 C1 C2 2.9(11) 2_545
C5 N2 C2 C3 -0.6(13) .
Zn1 N2 C2 C3 163.8(7) 2_545
C5 N2 C2 C1 179.9(10) .
Zn1 N2 C2 C1 -15.6(12) 2_545
O1 C1 C2 C3 9.4(19) .
O2 C1 C2 C3 -171.4(12) .
O1 C1 C2 N2 -171.3(10) .
O2 C1 C2 N2 7.9(14) .
N2 C2 C3 N1 1.4(12) .
C1 C2 C3 N1 -179.3(11) .
N2 C2 C3 C4 176.4(11) .
C1 C2 C3 C4 -4(2) .
C5 N1 C3 C2 -1.7(12) .
Zn1 N1 C3 C2 -176.6(7) .
C5 N1 C3 C4 -177.7(10) .
Zn1 N1 C3 C4 7.4(11) .
Nd1 O3 C4 O4 139.6(9) .
Nd1 O3 C4 C3 -43.6(17) .
Zn1 O4 C4 O3 177.6(8) .
Zn1 O4 C4 C3 0.7(11) .
C2 C3 C4 O3 3.1(19) .
N1 C3 C4 O3 177.7(9) .
C2 C3 C4 O4 -179.9(11) .
N1 C3 C4 O4 -5.3(14) .
C3 N1 C5 N2 1.4(13) .
Zn1 N1 C5 N2 174.2(8) .
C3 N1 C5 C6 175.1(12) .
Zn1 N1 C5 C6 -12(2) .
C2 N2 C5 N1 -0.5(14) .
Zn1 N2 C5 N1 -159.4(9) 2_545
C2 N2 C5 C6 -174.0(12) .
Zn1 N2 C5 C6 27(2) 2_545
Nd1 O5 C7 O6 153.8(9) .
Nd1 O5 C7 C8 -30.1(18) .
Nd1 O6 C7 O5 85.5(16) 2_645
Nd1 O6 C7 C8 -90.8(15) 2_645
C11 N4 C8 C9 0.7(12) .
C11 N4 C8 C7 173.0(10) .
O5 C7 C8 N4 166.5(10) .
O6 C7 C8 N4 -17.0(15) .
O5 C7 C8 C9 -23.7(19) .
O6 C7 C8 C9 152.7(12) .
N4 C8 C9 N3 0.1(12) .
C7 C8 C9 N3 -170.8(11) .
N4 C8 C9 C10 177.6(11) .
C7 C8 C9 C10 7(2) .
C11 N3 C9 C8 -0.8(12) .
Nd1 N3 C9 C8 155.8(7) 4_566
C11 N3 C9 C10 -178.7(10) .
Nd1 N3 C9 C10 -22.2(11) 4_566
Nd1 O7 C10 O8 -150.5(10) .
Nd1 O7 C10 C9 32(2) .
Nd1 O8 C10 O7 -175.4(9) 4_566
Nd1 O8 C10 C9 2.7(15) 4_566
C8 C9 C10 O7 15(2) .
N3 C9 C10 O7 -167.1(11) .
C8 C9 C10 O8 -162.6(11) .
N3 C9 C10 O8 14.8(15) .
C9 N3 C11 N4 1.2(13) .
Nd1 N3 C11 N4 -145.6(8) 4_566
C9 N3 C11 C12 -177.1(12) .
Nd1 N3 C11 C12 36(2) 4_566
C8 N4 C11 N3 -1.2(14) .
C8 N4 C11 C12 177.2(11) .
